data_1575063
loop_
_publ_author_name
'Iijima, Keisuke'
'Sugamata, Koh'
'Sasamori, Takahiro'

_publ_section_title
;
 Ferrocenyl Substituted Stannanethione and Stannaneselone
;
_journal_issue 13
_journal_name_full Molecules
_journal_page_first 2826
_journal_paper_doi 10.3390/molecules30132826
_journal_volume 30
_journal_year 2025
_chemical_formula_moiety 'C82 H108 Fe2 S Sn, C6 H6'
_chemical_formula_sum 'C88 H114 Fe2 S Sn'
_chemical_formula_weight 1434.24
_space_group_crystal_system triclinic
_space_group_IT_number 2
_space_group_name_Hall '-P 1'
_space_group_name_H-M_alt 'P -1'
_atom_sites_solution_hydrogens geom
_audit_creation_method SHELXL-2018/1
_cell_angle_alpha 97.2780(10)
_cell_angle_beta 103.2500(10)
_cell_angle_gamma 100.3710(10)
_cell_formula_units_Z 2
_cell_length_a 12.60410(10)
_cell_length_b 13.76150(10)
_cell_length_c 23.5222(2)
_cell_measurement_reflns_used 57135
_cell_measurement_temperature 103(2)
_cell_measurement_theta_max 29.2310
_cell_measurement_theta_min 1.9190
_cell_volume 3845.90(6)
_computing_cell_refinement 'CrysAlisPro 1.171.43.90 (Rigaku Oxford Diffraction, 2023)'
_computing_data_collection 'APEX2 (Bruker AXS, 2006)'
_computing_data_reduction 'CrysAlisPro 1.171.43.90 (Rigaku Oxford Diffraction, 2023)'
_computing_molecular_graphics 'Yadokari-XG 2011 (Wakita Nemoto et al., 2011)'
_computing_publication_material 'Yadokari-XG 2011 (Wakita Nemoto et al., 2011)'
_computing_structure_refinement 'SHELXL-2018/1 (Sheldrick, 2018)'
_computing_structure_solution 'SHELXT-2018/1 (Sheldrick, 2018)'
_diffrn_ambient_temperature 103(2)
_diffrn_detector_area_resol_mean 8.333
_diffrn_measured_fraction_theta_full 0.999
_diffrn_measured_fraction_theta_max 0.933
_diffrn_measurement_device_type 'Bruker D8 goniometer'
_diffrn_measurement_method 'phi and omega scans'
_diffrn_radiation_monochromator 'multilayered confocal mirror'
_diffrn_radiation_source 'rotating anode X-ray tube'
_diffrn_radiation_type MoK\a
_diffrn_radiation_wavelength 0.71073
_diffrn_reflns_av_R_equivalents 0.0123
_diffrn_reflns_av_unetI/netI 0.0099
_diffrn_reflns_Laue_measured_fraction_full 0.999
_diffrn_reflns_Laue_measured_fraction_max 0.933
_diffrn_reflns_limit_h_max 17
_diffrn_reflns_limit_h_min -16
_diffrn_reflns_limit_k_max 18
_diffrn_reflns_limit_k_min -18
_diffrn_reflns_limit_l_max 31
_diffrn_reflns_limit_l_min -32
_diffrn_reflns_number 66600
_diffrn_reflns_point_group_measured_fraction_full 0.999
_diffrn_reflns_point_group_measured_fraction_max 0.933
_diffrn_reflns_theta_full 25.242
_diffrn_reflns_theta_max 29.141
_diffrn_reflns_theta_min 1.907
_exptl_absorpt_coefficient_mu 0.765
_exptl_absorpt_correction_T_max 0.963
_exptl_absorpt_correction_T_min 0.894
_exptl_absorpt_correction_type multi-scan
_exptl_absorpt_process_details
;
CrysAlisPro 1.171.43.90 (Rigaku Oxford Diffraction, 2023)
Empirical absorption correction using spherical harmonics,
implemented in SCALE3 ABSPACK scaling algorithm.
;
_exptl_crystal_colour orange
_exptl_crystal_density_diffrn 1.239
_exptl_crystal_description prism
_exptl_crystal_F_000 1520
_exptl_crystal_size_max 0.150
_exptl_crystal_size_mid 0.080
_exptl_crystal_size_min 0.050
_refine_diff_density_max 2.236
_refine_diff_density_min -0.671
_refine_diff_density_rms 0.075
_refine_ls_extinction_method none
_refine_ls_goodness_of_fit_ref 1.046
_refine_ls_hydrogen_treatment constr
_refine_ls_matrix_type full
_refine_ls_number_parameters 905
_refine_ls_number_reflns 19331
_refine_ls_number_restraints 0
_refine_ls_restrained_S_all 1.046
_refine_ls_R_factor_all 0.0383
_refine_ls_R_factor_gt 0.0363
_refine_ls_shift/su_max 0.004
_refine_ls_shift/su_mean 0.000
_refine_ls_structure_factor_coef Fsqd
_refine_ls_weighting_details 'w=1/[\s^2^(Fo^2^)+(0.0432P)^2^+5.4766P] where P=(Fo^2^+2Fc^2^)/3'
_refine_ls_weighting_scheme calc
_refine_ls_wR_factor_gt 0.0930
_refine_ls_wR_factor_ref 0.0943
_reflns_Friedel_coverage 0.000
_reflns_number_gt 18272
_reflns_number_total 19331
_reflns_threshold_expression 'I > 2\s(I)'
_cod_data_source_file cifsrev.cif
_cod_data_source_block compound7
_cod_database_code 1575063
_shelx_shelxl_version_number 2018/1
_shelx_space_group_comment
;
The symmetry employed for this shelxl refinement is uniquely defined
by the following loop, which should always be used as a source of
symmetry information in preference to the above space-group names.
They are only intended as comments.
;
_shelx_estimated_absorpt_t_min 0.894
_shelx_estimated_absorpt_t_max 0.963

loop_
_space_group_symop_operation_xyz
'x, y, z'
'-x, -y, -z'

loop_
_atom_site_label
_atom_site_type_symbol
_atom_site_fract_x
_atom_site_fract_y
_atom_site_fract_z
_atom_site_U_iso_or_equiv
_atom_site_adp_type
_atom_site_occupancy
_atom_site_site_symmetry_order
_atom_site_calc_flag
_atom_site_refinement_flags_posn
_atom_site_refinement_flags_adp
_atom_site_refinement_flags_occupancy
_atom_site_disorder_assembly
_atom_site_disorder_group
Sn1 Sn 0.43273(2) 0.28516(2) 0.75082(2) 0.01635(4) Uani 1 1 d . . . . .
S1 S 0.23760(4) 0.25437(4) 0.75111(2) 0.02750(11) Uani 1 1 d . . . . .
C1 C 0.45819(18) 0.44962(15) 0.75226(8) 0.0240(4) Uani 1 1 d . . . . .
H1 H 0.538732 0.481525 0.765306 0.029 Uiso 1 1 calc R U . . .
H2 H 0.427179 0.463707 0.712266 0.029 Uiso 1 1 calc R U . . .
C2 C 0.3968(2) 0.48962(17) 0.79615(10) 0.0315(5) Uani 1 1 d . . . . .
C3 C 0.2854(2) 0.46187(18) 0.78810(11) 0.0335(5) Uani 1 1 d . . . . .
C4 C 0.2128(2) 0.37987(18) 0.73708(10) 0.0350(5) Uani 1 1 d . . . . .
H3 H 0.230623 0.392676 0.699489 0.042 Uiso 1 1 calc R U . . .
H4 H 0.133075 0.380859 0.733120 0.042 Uiso 1 1 calc R U . . .
C5 C 0.4753(2) 0.5571(2) 0.84768(12) 0.0410(6) Uani 1 1 d . . . . .
H5 H 0.502031 0.621328 0.836272 0.062 Uiso 1 1 calc R U . . .
H6 H 0.538743 0.526809 0.862033 0.062 Uiso 1 1 calc R U . . .
H7 H 0.437517 0.568464 0.879224 0.062 Uiso 1 1 calc R U . . .
C6 C 0.2202(3) 0.4974(3) 0.82848(14) 0.0487(7) Uani 1 1 d . . . . .
H8 H 0.270866 0.543576 0.863137 0.073 Uiso 1 1 calc R U . . .
H9 H 0.180429 0.439822 0.841469 0.073 Uiso 1 1 calc R U . . .
H10 H 0.166138 0.532217 0.807510 0.073 Uiso 1 1 calc R U . . .
C7 C 0.52390(15) 0.23683(13) 0.82556(8) 0.0174(3) Uani 1 1 d . . . . .
C8 C 0.49164(16) 0.14548(14) 0.84787(8) 0.0186(3) Uani 1 1 d . . . . .
C9 C 0.58204(16) 0.14227(14) 0.89707(9) 0.0210(4) Uani 1 1 d . . . . .
H11 H 0.584226 0.090113 0.919910 0.025 Uiso 1 1 calc R U . . .
C10 C 0.66723(16) 0.22932(14) 0.90601(8) 0.0205(4) Uani 1 1 d . . . . .
H12 H 0.735594 0.245688 0.936020 0.025 Uiso 1 1 calc R U . . .
C11 C 0.63300(15) 0.28856(14) 0.86218(8) 0.0185(3) Uani 1 1 d . . . . .
Fe1 Fe 0.52108(2) 0.26754(2) 0.91335(2) 0.01886(6) Uani 1 1 d . . . . .
C12 C 0.3745(2) 0.26179(18) 0.93766(11) 0.0322(5) Uani 1 1 d . . . . .
H13 H 0.306801 0.213653 0.920193 0.039 Uiso 1 1 calc R U . . .
C13 C 0.4607(2) 0.25311(19) 0.98633(10) 0.0357(5) Uani 1 1 d . . . . .
H14 H 0.460679 0.198420 1.007253 0.043 Uiso 1 1 calc R U . . .
C14 C 0.5472(2) 0.34083(19) 0.99819(10) 0.0343(5) Uani 1 1 d . . . . .
H15 H 0.615293 0.354843 1.028269 0.041 Uiso 1 1 calc R U . . .
C15 C 0.5136(2) 0.40383(17) 0.95709(10) 0.0293(4) Uani 1 1 d . . . . .
H16 H 0.555277 0.467516 0.955061 0.035 Uiso 1 1 calc R U . . .
C16 C 0.40698(19) 0.35494(17) 0.91961(10) 0.0279(4) Uani 1 1 d . . . . .
H17 H 0.364834 0.380059 0.888069 0.033 Uiso 1 1 calc R U . . .
C17 C 0.38566(16) 0.06776(14) 0.83065(9) 0.0209(4) Uani 1 1 d . . . . .
C18 C 0.35081(17) 0.02486(16) 0.87648(10) 0.0256(4) Uani 1 1 d . . . . .
H18 H 0.394430 0.047695 0.916215 0.031 Uiso 1 1 calc R U . . .
C19 C 0.25515(18) -0.04937(17) 0.86537(10) 0.0289(4) Uani 1 1 d . . . . .
C20 C 0.19328(18) -0.08290(16) 0.80647(10) 0.0292(4) Uani 1 1 d . . . . .
H19 H 0.127851 -0.134467 0.798220 0.035 Uiso 1 1 calc R U . . .
C21 C 0.22375(17) -0.04381(15) 0.75974(10) 0.0252(4) Uani 1 1 d . . . . .
C22 C 0.32105(16) 0.03303(14) 0.77272(9) 0.0213(4) Uani 1 1 d . . . . .
H20 H 0.342778 0.061511 0.741294 0.026 Uiso 1 1 calc R U . . .
C23 C 0.2173(2) -0.0965(2) 0.91506(12) 0.0386(6) Uani 1 1 d . . . . .
C24 C 0.2799(3) -0.0358(3) 0.97658(14) 0.0713(12) Uani 1 1 d . . . . .
H21 H 0.251993 -0.067290 1.006962 0.107 Uiso 1 1 calc R U . . .
H22 H 0.267779 0.032796 0.978976 0.107 Uiso 1 1 calc R U . . .
H23 H 0.359881 -0.034130 0.983162 0.107 Uiso 1 1 calc R U . . .
C25 C 0.2376(3) -0.2034(3) 0.9106(2) 0.0732(12) Uani 1 1 d . . . . .
H24 H 0.195363 -0.242551 0.871620 0.110 Uiso 1 1 calc R U . . .
H25 H 0.212913 -0.234998 0.941738 0.110 Uiso 1 1 calc R U . . .
H26 H 0.317373 -0.200999 0.915416 0.110 Uiso 1 1 calc R U . . .
C26 C 0.0928(2) -0.1024(3) 0.90817(14) 0.0505(7) Uani 1 1 d . . . . .
H27 H 0.050043 -0.147030 0.871023 0.076 Uiso 1 1 calc R U . . .
H28 H 0.077296 -0.035176 0.907413 0.076 Uiso 1 1 calc R U . . .
H29 H 0.071040 -0.128571 0.941640 0.076 Uiso 1 1 calc R U . . .
C27 C 0.15683(19) -0.08557(17) 0.69524(10) 0.0314(5) Uani 1 1 d . . . . .
C28 C 0.0470(2) -0.1585(2) 0.69118(13) 0.0502(7) Uani 1 1 d . . . . .
H30 H 0.001399 -0.124206 0.711965 0.075 Uiso 1 1 calc R U . . .
H31 H 0.063062 -0.216066 0.709557 0.075 Uiso 1 1 calc R U . . .
H32 H 0.006409 -0.181765 0.649422 0.075 Uiso 1 1 calc R U . . .
C29 C 0.2271(3) -0.1428(2) 0.66362(14) 0.0490(7) Uani 1 1 d . . . . .
H33 H 0.183875 -0.172161 0.622921 0.074 Uiso 1 1 calc R U . . .
H34 H 0.246989 -0.196321 0.684995 0.074 Uiso 1 1 calc R U . . .
H35 H 0.295338 -0.096402 0.662789 0.074 Uiso 1 1 calc R U . . .
C30 C 0.1300(2) -0.00007(19) 0.66259(10) 0.0357(5) Uani 1 1 d . . . . .
H36 H 0.199708 0.045814 0.663343 0.053 Uiso 1 1 calc R U . . .
H37 H 0.084536 0.036522 0.682147 0.053 Uiso 1 1 calc R U . . .
H38 H 0.088719 -0.027776 0.621358 0.053 Uiso 1 1 calc R U . . .
C31 C 0.70231(15) 0.38655(14) 0.85929(8) 0.0197(3) Uani 1 1 d . . . . .
C32 C 0.75286(16) 0.45495(15) 0.91236(9) 0.0223(4) Uani 1 1 d . . . . .
H39 H 0.742039 0.437098 0.948658 0.027 Uiso 1 1 calc R U . . .
C33 C 0.81807(17) 0.54775(15) 0.91310(9) 0.0239(4) Uani 1 1 d . . . . .
C34 C 0.83637(18) 0.57041(15) 0.85930(10) 0.0263(4) Uani 1 1 d . . . . .
H40 H 0.881570 0.633613 0.859310 0.032 Uiso 1 1 calc R U . . .
C35 C 0.79099(17) 0.50407(15) 0.80586(9) 0.0241(4) Uani 1 1 d . . . . .
C36 C 0.72240(16) 0.41189(15) 0.80663(9) 0.0218(4) Uani 1 1 d . . . . .
H41 H 0.689068 0.365932 0.770520 0.026 Uiso 1 1 calc R U . . .
C37 C 0.86798(18) 0.62657(16) 0.96984(10) 0.0285(4) Uani 1 1 d . . . . .
C38 C 0.8368(2) 0.59088(18) 1.02408(10) 0.0343(5) Uani 1 1 d . . . . .
H42 H 0.871121 0.643280 1.059130 0.052 Uiso 1 1 calc R U . . .
H43 H 0.863970 0.529693 1.030438 0.052 Uiso 1 1 calc R U . . .
H44 H 0.755495 0.576806 1.017396 0.052 Uiso 1 1 calc R U . . .
C39 C 0.9957(2) 0.6514(2) 0.98209(12) 0.0386(5) Uani 1 1 d . . . . .
H45 H 1.016852 0.670924 0.946900 0.058 Uiso 1 1 calc R U . . .
H46 H 1.024665 0.592180 0.991452 0.058 Uiso 1 1 calc R U . . .
H47 H 1.027209 0.706809 1.015751 0.058 Uiso 1 1 calc R U . . .
C40 C 0.8237(2) 0.72207(18) 0.96096(12) 0.0397(5) Uani 1 1 d . . . . .
H48 H 0.742161 0.706356 0.953025 0.059 Uiso 1 1 calc R U . . .
H49 H 0.845270 0.747713 0.927287 0.059 Uiso 1 1 calc R U . . .
H50 H 0.855545 0.773029 0.996896 0.059 Uiso 1 1 calc R U . . .
C41 C 0.81489(19) 0.52918(16) 0.74754(10) 0.0282(4) Uani 1 1 d . . . . .
C42 C 0.8664(2) 0.44842(19) 0.72046(12) 0.0366(5) Uani 1 1 d . . . . .
H51 H 0.936860 0.446317 0.748027 0.055 Uiso 1 1 calc R U . . .
H52 H 0.880574 0.464076 0.683019 0.055 Uiso 1 1 calc R U . . .
H53 H 0.814752 0.383041 0.712950 0.055 Uiso 1 1 calc R U . . .
C43 C 0.8953(3) 0.6307(2) 0.75611(13) 0.0463(7) Uani 1 1 d . . . . .
H54 H 0.862820 0.683984 0.772377 0.069 Uiso 1 1 calc R U . . .
H55 H 0.907995 0.642785 0.717793 0.069 Uiso 1 1 calc R U . . .
H56 H 0.966427 0.630246 0.783629 0.069 Uiso 1 1 calc R U . . .
C44 C 0.7053(2) 0.5321(2) 0.70335(11) 0.0371(5) Uani 1 1 d . . . . .
H57 H 0.652663 0.467478 0.696709 0.056 Uiso 1 1 calc R U . . .
H58 H 0.720367 0.545208 0.665655 0.056 Uiso 1 1 calc R U . . .
H59 H 0.672893 0.585567 0.719525 0.056 Uiso 1 1 calc R U . . .
C45 C 0.44524(15) 0.19021(14) 0.67352(8) 0.0175(3) Uani 1 1 d . . . . .
C46 C 0.49087(16) 0.10054(14) 0.67186(8) 0.0199(3) Uani 1 1 d . . . . .
C47 C 0.43230(17) 0.03442(15) 0.61722(9) 0.0231(4) Uani 1 1 d . . . . .
H60 H 0.445208 -0.029899 0.604879 0.028 Uiso 1 1 calc R U . . .
C48 C 0.35216(17) 0.08013(16) 0.58452(9) 0.0241(4) Uani 1 1 d . . . . .
H61 H 0.302009 0.051748 0.546896 0.029 Uiso 1 1 calc R U . . .
C49 C 0.35988(15) 0.17643(15) 0.61801(8) 0.0200(3) Uani 1 1 d . . . . .
Fe2 Fe 0.50839(2) 0.16611(2) 0.59961(2) 0.02010(6) Uani 1 1 d . . . . .
C50 C 0.6230(2) 0.2866(2) 0.59257(12) 0.0447(7) Uani 1 1 d . . . . .
H62 H 0.645354 0.349790 0.618290 0.054 Uiso 1 1 calc R U . . .
C51 C 0.6722(2) 0.2036(3) 0.59994(12) 0.0473(7) Uani 1 1 d . . . . .
H63 H 0.733131 0.200554 0.631564 0.057 Uiso 1 1 calc R U . . .
C52 C 0.6143(2) 0.1250(2) 0.55150(13) 0.0434(6) Uani 1 1 d . . . . .
H64 H 0.629681 0.060079 0.544665 0.052 Uiso 1 1 calc R U . . .
C53 C 0.5302(2) 0.1611(2) 0.51571(10) 0.0395(6) Uani 1 1 d . . . . .
H65 H 0.478307 0.124470 0.480257 0.047 Uiso 1 1 calc R U . . .
C54 C 0.5355(2) 0.2602(2) 0.54091(12) 0.0397(6) Uani 1 1 d . . . . .
H66 H 0.487919 0.302173 0.525574 0.048 Uiso 1 1 calc R U . . .
C55 C 0.57699(17) 0.07188(15) 0.71802(9) 0.0226(4) Uani 1 1 d . . . . .
C56 C 0.54649(19) -0.01954(16) 0.73644(10) 0.0277(4) Uani 1 1 d . . . . .
H67 H 0.472785 -0.058636 0.720464 0.033 Uiso 1 1 calc R U . . .
C57 C 0.6222(2) -0.05431(18) 0.77781(10) 0.0335(5) Uani 1 1 d . . . . .
C58 C 0.7307(2) 0.00272(19) 0.79871(11) 0.0359(5) Uani 1 1 d . . . . .
H68 H 0.782957 -0.020308 0.826928 0.043 Uiso 1 1 calc R U . . .
C59 C 0.76578(19) 0.09214(17) 0.77993(10) 0.0305(5) Uani 1 1 d . . . . .
C60 C 0.68544(18) 0.12729(16) 0.74044(9) 0.0248(4) Uani 1 1 d . . . . .
H69 H 0.705976 0.190271 0.728918 0.030 Uiso 1 1 calc R U . . .
C61 C 0.5880(3) -0.15292(19) 0.79971(12) 0.0422(6) Uani 1 1 d . . . . .
C62 C 0.5863(4) -0.1297(2) 0.86488(15) 0.0611(9) Uani 1 1 d . . . . .
H70 H 0.658616 -0.088216 0.888123 0.092 Uiso 1 1 calc R U . . .
H71 H 0.572061 -0.192584 0.880067 0.092 Uiso 1 1 calc R U . . .
H72 H 0.527203 -0.093451 0.868166 0.092 Uiso 1 1 calc R U . . .
C63 C 0.4732(4) -0.2117(3) 0.7643(2) 0.0893(16) Uani 1 1 d . . . . .
H73 H 0.417130 -0.173228 0.770161 0.134 Uiso 1 1 calc R U . . .
H74 H 0.456867 -0.276026 0.777662 0.134 Uiso 1 1 calc R U . . .
H75 H 0.471481 -0.223815 0.722068 0.134 Uiso 1 1 calc R U . . .
C64 C 0.6747(4) -0.2163(3) 0.7961(2) 0.0783(13) Uani 1 1 d . . . . .
H76 H 0.684076 -0.225530 0.755669 0.117 Uiso 1 1 calc R U . . .
H77 H 0.649624 -0.281845 0.806358 0.117 Uiso 1 1 calc R U . . .
H78 H 0.746188 -0.182080 0.823939 0.117 Uiso 1 1 calc R U . . .
C65 C 0.8895(2) 0.1439(2) 0.79984(12) 0.0421(6) Uani 1 1 d . . . . .
C66 C 0.9544(3) 0.0663(3) 0.7792(2) 0.0426(10) Uani 0.653(5) 1 d . . P A 1
H79 H 0.934381 0.004357 0.794371 0.064 Uiso 0.653(5) 1 calc R U P A 1
H80 H 0.935027 0.051763 0.735708 0.064 Uiso 0.653(5) 1 calc R U P A 1
H81 H 1.034851 0.093914 0.794348 0.064 Uiso 0.653(5) 1 calc R U P A 1
C67 C 0.9238(4) 0.1590(4) 0.87001(18) 0.0500(12) Uani 0.653(5) 1 d . . P A 1
H82 H 0.905156 0.094267 0.882577 0.075 Uiso 0.653(5) 1 calc R U P A 1
H83 H 1.004268 0.186648 0.884789 0.075 Uiso 0.653(5) 1 calc R U P A 1
H84 H 0.883163 0.205570 0.886082 0.075 Uiso 0.653(5) 1 calc R U P A 1
C68 C 0.9148(3) 0.2360(3) 0.7792(2) 0.0449(11) Uani 0.653(5) 1 d . . P A 1
H85 H 0.995092 0.264807 0.793585 0.067 Uiso 0.653(5) 1 calc R U P A 1
H86 H 0.893346 0.223682 0.735716 0.067 Uiso 0.653(5) 1 calc R U P A 1
H87 H 0.873396 0.283016 0.794052 0.067 Uiso 0.653(5) 1 calc R U P A 1
C69 C 0.9300(6) 0.1702(8) 0.7370(4) 0.053(2) Uani 0.347(5) 1 d . . P A 2
H88 H 0.873671 0.198880 0.712631 0.079 Uiso 0.347(5) 1 calc R U P A 2
H89 H 1.001906 0.218407 0.748672 0.079 Uiso 0.347(5) 1 calc R U P A 2
H90 H 0.937358 0.108216 0.714182 0.079 Uiso 0.347(5) 1 calc R U P A 2
C70 C 0.9759(8) 0.1038(8) 0.8307(6) 0.074(4) Uani 0.347(5) 1 d . . P A 2
H91 H 1.047239 0.151796 0.838150 0.112 Uiso 0.347(5) 1 calc R U P A 2
H92 H 0.961873 0.090493 0.868582 0.112 Uiso 0.347(5) 1 calc R U P A 2
H93 H 0.978902 0.040972 0.806892 0.112 Uiso 0.347(5) 1 calc R U P A 2
C71 C 0.9077(6) 0.2604(6) 0.8309(3) 0.0387(18) Uani 0.347(5) 1 d . . P A 2
H94 H 0.848181 0.289844 0.809988 0.058 Uiso 0.347(5) 1 calc R U P A 2
H95 H 0.905769 0.263422 0.872478 0.058 Uiso 0.347(5) 1 calc R U P A 2
H96 H 0.980220 0.297975 0.828902 0.058 Uiso 0.347(5) 1 calc R U P A 2
C72 C 0.29001(16) 0.24920(16) 0.60018(8) 0.0231(4) Uani 1 1 d . . . . .
C73 C 0.33835(18) 0.34798(16) 0.59861(9) 0.0257(4) Uani 1 1 d . . . . .
H97 H 0.417353 0.369534 0.610238 0.031 Uiso 1 1 calc R U . . .
C74 C 0.2729(2) 0.41607(19) 0.58027(10) 0.0326(5) Uani 1 1 d . . . . .
C75 C 0.1581(2) 0.3821(2) 0.56565(10) 0.0375(6) Uani 1 1 d . . . . .
H98 H 0.112239 0.427410 0.553679 0.045 Uiso 1 1 calc R U . . .
C76 C 0.10646(19) 0.2840(2) 0.56767(10) 0.0359(5) Uani 1 1 d . . . . .
C77 C 0.17468(17) 0.21767(19) 0.58451(9) 0.0289(4) Uani 1 1 d . . . . .
H99 H 0.141783 0.150224 0.585250 0.035 Uiso 1 1 calc R U . . .
C78 C 0.3226(3) 0.5235(2) 0.57492(12) 0.0431(6) Uani 1 1 d . . . . .
C79 C 0.4489(3) 0.5475(2) 0.59105(17) 0.0548(8) Uani 1 1 d . . . . .
H100 H 0.475997 0.615997 0.585332 0.082 Uiso 1 1 calc R U . . .
H101 H 0.474939 0.500104 0.565605 0.082 Uiso 1 1 calc R U . . .
H102 H 0.477436 0.541996 0.632654 0.082 Uiso 1 1 calc R U . . .
C80 C 0.2843(4) 0.5982(3) 0.61616(17) 0.0655(10) Uani 1 1 d . . . . .
H103 H 0.311881 0.590223 0.657398 0.098 Uiso 1 1 calc R U . . .
H104 H 0.202540 0.585138 0.605638 0.098 Uiso 1 1 calc R U . . .
H105 H 0.314094 0.666881 0.611674 0.098 Uiso 1 1 calc R U . . .
C81 C 0.2808(3) 0.5376(3) 0.51004(15) 0.0594(9) Uani 1 1 d . . . . .
H106 H 0.309744 0.606961 0.506415 0.089 Uiso 1 1 calc R U . . .
H107 H 0.198955 0.523274 0.498700 0.089 Uiso 1 1 calc R U . . .
H108 H 0.307047 0.491621 0.483852 0.089 Uiso 1 1 calc R U . . .
C82 C -0.0204(2) 0.2515(3) 0.55271(14) 0.0663(11) Uani 1 1 d . . . . .
C83 C -0.0623(4) 0.1564(4) 0.5504(4) 0.0520(16) Uani 0.574(5) 1 d . . P B 1
H109 H -0.143978 0.144699 0.540503 0.078 Uiso 0.574(5) 1 calc R U P B 1
H110 H -0.039422 0.115680 0.519991 0.078 Uiso 0.574(5) 1 calc R U P B 1
H111 H -0.034936 0.137521 0.589060 0.078 Uiso 0.574(5) 1 calc R U P B 1
C84 C -0.0602(4) 0.3316(4) 0.5930(2) 0.0389(11) Uani 0.574(5) 1 d . . P B 1
H112 H -0.022795 0.399316 0.590763 0.058 Uiso 0.574(5) 1 calc R U P B 1
H113 H -0.141234 0.323920 0.578917 0.058 Uiso 0.574(5) 1 calc R U P B 1
H114 H -0.041303 0.320903 0.634205 0.058 Uiso 0.574(5) 1 calc R U P B 1
C85 C -0.0622(4) 0.2861(4) 0.4867(2) 0.0465(13) Uani 0.574(5) 1 d . . P B 1
H115 H -0.029807 0.357446 0.489597 0.070 Uiso 0.574(5) 1 calc R U P B 1
H116 H -0.037416 0.246243 0.456773 0.070 Uiso 0.574(5) 1 calc R U P B 1
H117 H -0.143855 0.275000 0.475277 0.070 Uiso 0.574(5) 1 calc R U P B 1
C86 C -0.0596(5) 0.1297(6) 0.5131(4) 0.0493(18) Uani 0.426(5) 1 d . . P B 2
H118 H -0.002508 0.092353 0.527286 0.074 Uiso 0.426(5) 1 calc R U P B 2
H119 H -0.131141 0.096678 0.518756 0.074 Uiso 0.426(5) 1 calc R U P B 2
H120 H -0.067299 0.131382 0.470818 0.074 Uiso 0.426(5) 1 calc R U P B 2
C87 C -0.0468(5) 0.2084(6) 0.6172(3) 0.0489(19) Uani 0.426(5) 1 d . . P B 2
H121 H 0.008731 0.170192 0.632477 0.073 Uiso 0.426(5) 1 calc R U P B 2
H122 H -0.041979 0.266012 0.647500 0.073 Uiso 0.426(5) 1 calc R U P B 2
H123 H -0.121676 0.165206 0.607184 0.073 Uiso 0.426(5) 1 calc R U P B 2
C88 C -0.0949(5) 0.3009(6) 0.5343(3) 0.0461(18) Uani 0.426(5) 1 d . . P B 2
H124 H -0.169271 0.258884 0.528766 0.069 Uiso 0.426(5) 1 calc R U P B 2
H125 H -0.084746 0.361300 0.563688 0.069 Uiso 0.426(5) 1 calc R U P B 2
H126 H -0.087363 0.320194 0.496508 0.069 Uiso 0.426(5) 1 calc R U P B 2
C89 C 0.2253(3) 0.2236(3) 0.44319(14) 0.0555(8) Uani 1 1 d . . . . .
H127 H 0.205165 0.267197 0.471612 0.067 Uiso 1 1 calc R U . . .
C90 C 0.2941(3) 0.2619(3) 0.41114(14) 0.0589(8) Uani 1 1 d . . . . .
H128 H 0.322061 0.332304 0.416765 0.071 Uiso 1 1 calc R U . . .
C91 C 0.3233(4) 0.1977(3) 0.37014(15) 0.0664(10) Uani 1 1 d . . . . .
H129 H 0.370790 0.223963 0.347114 0.080 Uiso 1 1 calc R U . . .
C92 C 0.2844(3) 0.0970(3) 0.36270(16) 0.0660(10) Uani 1 1 d . . . . .
H130 H 0.307280 0.052761 0.335842 0.079 Uiso 1 1 calc R U . . .
C93 C 0.2134(3) 0.0600(3) 0.39335(16) 0.0584(8) Uani 1 1 d . . . . .
H131 H 0.182473 -0.009988 0.386409 0.070 Uiso 1 1 calc R U . . .
C94 C 0.1853(3) 0.1236(3) 0.43483(14) 0.0581(8) Uani 1 1 d . . . . .
H132 H 0.137643 0.096971 0.457668 0.070 Uiso 1 1 calc R U . . .

loop_
_atom_site_aniso_label
_atom_site_aniso_U_11
_atom_site_aniso_U_22
_atom_site_aniso_U_33
_atom_site_aniso_U_23
_atom_site_aniso_U_13
_atom_site_aniso_U_12
Sn1 0.01629(6) 0.01626(6) 0.01662(6) 0.00248(4) 0.00367(4) 0.00486(4)
S1 0.0196(2) 0.0309(3) 0.0314(3) 0.0008(2) 0.00761(19) 0.00599(19)
C1 0.0362(11) 0.0217(9) 0.0171(8) 0.0034(7) 0.0021(7) 0.0201(8)
C2 0.0424(12) 0.0246(10) 0.0310(11) 0.0082(8) 0.0095(9) 0.0138(9)
C3 0.0402(12) 0.0343(12) 0.0317(11) 0.0060(9) 0.0098(9) 0.0215(10)
C4 0.0513(14) 0.0335(12) 0.0263(10) 0.0054(9) 0.0096(10) 0.0248(11)
C5 0.0430(14) 0.0353(13) 0.0465(14) 0.0218(11) 0.0091(11) 0.0059(10)
C6 0.0473(15) 0.0664(19) 0.0519(16) 0.0201(14) 0.0248(13) 0.0397(15)
C7 0.0189(8) 0.0165(8) 0.0165(8) 0.0017(6) 0.0046(6) 0.0040(6)
C8 0.0206(8) 0.0164(8) 0.0193(8) 0.0038(6) 0.0057(7) 0.0043(7)
C9 0.0237(9) 0.0187(8) 0.0223(9) 0.0057(7) 0.0058(7) 0.0072(7)
C10 0.0211(9) 0.0205(9) 0.0190(8) 0.0031(7) 0.0027(7) 0.0057(7)
C11 0.0193(8) 0.0172(8) 0.0181(8) 0.0017(6) 0.0043(7) 0.0035(7)
Fe1 0.02234(13) 0.01897(13) 0.01666(12) 0.00330(10) 0.00617(10) 0.00639(10)
C12 0.0346(11) 0.0335(11) 0.0363(12) 0.0064(9) 0.0212(10) 0.0113(9)
C13 0.0515(14) 0.0394(13) 0.0287(11) 0.0136(9) 0.0239(10) 0.0194(11)
C14 0.0461(13) 0.0409(13) 0.0184(9) 0.0006(9) 0.0079(9) 0.0193(11)
C15 0.0375(11) 0.0254(10) 0.0264(10) -0.0015(8) 0.0110(9) 0.0110(9)
C16 0.0309(10) 0.0302(11) 0.0275(10) 0.0035(8) 0.0123(8) 0.0143(9)
C17 0.0209(9) 0.0174(8) 0.0257(9) 0.0061(7) 0.0075(7) 0.0043(7)
C18 0.0254(9) 0.0256(10) 0.0272(10) 0.0112(8) 0.0062(8) 0.0052(8)
C19 0.0258(10) 0.0288(10) 0.0356(11) 0.0174(9) 0.0094(9) 0.0043(8)
C20 0.0234(10) 0.0253(10) 0.0384(12) 0.0117(9) 0.0079(8) -0.0001(8)
C21 0.0230(9) 0.0209(9) 0.0300(10) 0.0039(8) 0.0067(8) 0.0007(7)
C22 0.0220(9) 0.0172(8) 0.0255(9) 0.0041(7) 0.0090(7) 0.0017(7)
C23 0.0308(11) 0.0463(14) 0.0433(13) 0.0297(12) 0.0101(10) 0.0040(10)
C24 0.0551(19) 0.109(3) 0.0416(16) 0.0428(19) 0.0077(14) -0.0169(19)
C25 0.070(2) 0.069(2) 0.113(3) 0.072(2) 0.047(2) 0.0314(19)
C26 0.0357(13) 0.076(2) 0.0483(16) 0.0349(15) 0.0171(12) 0.0085(13)
C27 0.0263(10) 0.0281(11) 0.0327(11) -0.0006(9) 0.0067(9) -0.0071(8)
C28 0.0401(14) 0.0506(16) 0.0435(15) 0.0027(12) 0.0057(12) -0.0218(12)
C29 0.0488(16) 0.0408(15) 0.0484(16) -0.0137(12) 0.0124(13) 0.0014(12)
C30 0.0311(11) 0.0395(13) 0.0275(11) 0.0019(9) 0.0012(9) -0.0040(9)
C31 0.0180(8) 0.0179(8) 0.0219(9) 0.0027(7) 0.0041(7) 0.0025(7)
C32 0.0222(9) 0.0215(9) 0.0213(9) 0.0020(7) 0.0038(7) 0.0036(7)
C33 0.0219(9) 0.0206(9) 0.0264(10) -0.0005(7) 0.0052(7) 0.0020(7)
C34 0.0255(10) 0.0200(9) 0.0319(11) 0.0023(8) 0.0094(8) -0.0002(7)
C35 0.0251(9) 0.0217(9) 0.0266(10) 0.0048(7) 0.0097(8) 0.0034(7)
C36 0.0221(9) 0.0200(9) 0.0217(9) 0.0016(7) 0.0054(7) 0.0023(7)
C37 0.0280(10) 0.0227(10) 0.0291(10) -0.0036(8) 0.0054(8) -0.0008(8)
C38 0.0364(12) 0.0321(11) 0.0269(11) -0.0047(9) 0.0057(9) -0.0019(9)
C39 0.0290(11) 0.0363(13) 0.0396(13) -0.0055(10) 0.0039(10) -0.0058(9)
C40 0.0500(15) 0.0266(11) 0.0392(13) -0.0038(10) 0.0107(11) 0.0079(10)
C41 0.0338(11) 0.0239(10) 0.0301(10) 0.0065(8) 0.0161(9) 0.0031(8)
C42 0.0398(13) 0.0380(13) 0.0387(13) 0.0086(10) 0.0206(10) 0.0111(10)
C43 0.0613(17) 0.0319(13) 0.0457(15) 0.0058(11) 0.0286(13) -0.0082(12)
C44 0.0459(14) 0.0386(13) 0.0337(12) 0.0151(10) 0.0160(10) 0.0134(11)
C45 0.0171(8) 0.0196(8) 0.0180(8) 0.0054(6) 0.0067(6) 0.0052(6)
C46 0.0197(8) 0.0205(9) 0.0214(9) 0.0038(7) 0.0079(7) 0.0057(7)
C47 0.0232(9) 0.0217(9) 0.0237(9) 0.0001(7) 0.0080(7) 0.0036(7)
C48 0.0223(9) 0.0261(10) 0.0219(9) 0.0019(7) 0.0062(7) 0.0015(7)
C49 0.0161(8) 0.0248(9) 0.0194(8) 0.0042(7) 0.0055(7) 0.0037(7)
Fe2 0.01838(13) 0.02501(14) 0.01804(12) 0.00365(10) 0.00658(10) 0.00524(10)
C50 0.0488(15) 0.0392(13) 0.0433(14) -0.0046(11) 0.0303(12) -0.0132(11)
C51 0.0203(10) 0.088(2) 0.0377(13) 0.0258(14) 0.0120(10) 0.0055(12)
C52 0.0520(15) 0.0435(14) 0.0541(16) 0.0172(12) 0.0400(14) 0.0203(12)
C53 0.0421(13) 0.0512(15) 0.0225(10) 0.0036(10) 0.0148(10) -0.0026(11)
C54 0.0410(13) 0.0470(14) 0.0445(14) 0.0263(12) 0.0245(11) 0.0142(11)
C55 0.0278(9) 0.0242(9) 0.0205(9) 0.0047(7) 0.0087(7) 0.0140(8)
C56 0.0344(11) 0.0269(10) 0.0275(10) 0.0071(8) 0.0120(9) 0.0144(9)
C57 0.0497(14) 0.0298(11) 0.0307(11) 0.0123(9) 0.0142(10) 0.0233(10)
C58 0.0462(14) 0.0367(12) 0.0299(11) 0.0081(9) 0.0046(10) 0.0272(11)
C59 0.0317(11) 0.0318(11) 0.0286(10) 0.0006(9) 0.0036(9) 0.0172(9)
C60 0.0298(10) 0.0229(9) 0.0240(9) 0.0032(7) 0.0072(8) 0.0121(8)
C61 0.0647(17) 0.0312(12) 0.0404(13) 0.0171(10) 0.0162(12) 0.0244(12)
C62 0.104(3) 0.0443(16) 0.0552(18) 0.0215(14) 0.0412(19) 0.0317(18)
C63 0.117(4) 0.048(2) 0.085(3) 0.039(2) -0.006(3) -0.007(2)
C64 0.129(4) 0.054(2) 0.096(3) 0.045(2) 0.068(3) 0.062(2)
C65 0.0293(12) 0.0494(15) 0.0415(13) -0.0097(11) -0.0022(10) 0.0193(11)
C66 0.0321(19) 0.045(2) 0.052(3) -0.0003(19) 0.0125(18) 0.0161(17)
C67 0.035(2) 0.073(3) 0.032(2) -0.008(2) -0.0003(16) 0.008(2)
C68 0.0281(18) 0.037(2) 0.064(3) 0.0102(19) 0.0020(18) 0.0043(15)
C69 0.023(3) 0.070(6) 0.056(5) -0.012(4) 0.010(3) 0.004(3)
C70 0.038(5) 0.052(6) 0.118(11) 0.030(6) -0.017(5) 0.010(4)
C71 0.030(3) 0.041(4) 0.037(4) -0.005(3) 0.000(3) 0.008(3)
C72 0.0210(9) 0.0305(10) 0.0180(8) 0.0043(7) 0.0032(7) 0.0087(8)
C73 0.0241(9) 0.0308(10) 0.0230(9) 0.0068(8) 0.0034(7) 0.0101(8)
C74 0.0391(12) 0.0394(12) 0.0232(10) 0.0081(9) 0.0043(9) 0.0216(10)
C75 0.0403(13) 0.0522(15) 0.0263(11) 0.0098(10) 0.0033(9) 0.0310(12)
C76 0.0241(10) 0.0601(16) 0.0242(10) 0.0017(10) 0.0026(8) 0.0191(10)
C77 0.0198(9) 0.0418(12) 0.0242(10) 0.0033(9) 0.0046(8) 0.0073(8)
C78 0.0565(16) 0.0375(13) 0.0412(14) 0.0141(11) 0.0089(12) 0.0250(12)
C79 0.0614(19) 0.0323(14) 0.072(2) 0.0233(14) 0.0131(16) 0.0101(13)
C80 0.097(3) 0.0440(17) 0.066(2) 0.0094(15) 0.026(2) 0.0365(18)
C81 0.077(2) 0.061(2) 0.0514(18) 0.0318(16) 0.0156(16) 0.0291(17)
C82 0.0208(12) 0.118(3) 0.0456(16) -0.0258(18) -0.0020(11) 0.0210(16)
C83 0.020(2) 0.040(3) 0.091(5) 0.007(3) 0.007(3) 0.0045(18)
C84 0.0266(19) 0.049(3) 0.044(2) 0.004(2) 0.0164(18) 0.0080(17)
C85 0.025(2) 0.072(3) 0.037(2) 0.006(2) -0.0025(17) 0.014(2)
C86 0.025(3) 0.046(4) 0.061(5) -0.008(4) -0.005(3) 0.002(3)
C87 0.025(3) 0.079(5) 0.052(4) 0.029(4) 0.012(3) 0.021(3)
C88 0.025(3) 0.058(4) 0.060(4) 0.028(3) 0.003(3) 0.018(3)
C89 0.0472(16) 0.075(2) 0.0382(15) -0.0024(14) 0.0061(12) 0.0119(15)
C90 0.081(2) 0.0518(18) 0.0414(16) 0.0041(13) 0.0128(16) 0.0155(17)
C91 0.084(3) 0.074(2) 0.0422(17) 0.0045(16) 0.0296(17) 0.008(2)
C92 0.063(2) 0.071(2) 0.0544(19) -0.0191(17) 0.0268(16) -0.0059(17)
C93 0.0511(18) 0.0536(18) 0.0589(19) -0.0019(15) 0.0034(15) 0.0036(14)
C94 0.0441(16) 0.081(2) 0.0396(15) -0.0020(15) 0.0091(13) 0.0012(16)

loop_
_atom_type_symbol
_atom_type_description
_atom_type_scat_dispersion_real
_atom_type_scat_dispersion_imag
_atom_type_scat_source
C C 0.0033 0.0016 'International Tables Vol C Tables 4.2.6.8 and 6.1.1.4'
H H 0.0000 0.0000 'International Tables Vol C Tables 4.2.6.8 and 6.1.1.4'
S S 0.1246 0.1234 'International Tables Vol C Tables 4.2.6.8 and 6.1.1.4'
Fe Fe 0.3463 0.8444 'International Tables Vol C Tables 4.2.6.8 and 6.1.1.4'
Sn Sn -0.6537 1.4246 'International Tables Vol C Tables 4.2.6.8 and 6.1.1.4'

loop_
_geom_angle_atom_site_label_1
_geom_angle_atom_site_label_2
_geom_angle_atom_site_label_3
_geom_angle
_geom_angle_site_symmetry_1
_geom_angle_site_symmetry_3
_geom_angle_publ_flag
C7 Sn1 C45 106.57(7) . . ?
C7 Sn1 C1 117.08(7) . . ?
C45 Sn1 C1 118.67(7) . . ?
C7 Sn1 S1 108.80(5) . . ?
C45 Sn1 S1 107.11(5) . . ?
C1 Sn1 S1 97.51(6) . . ?
C4 S1 Sn1 97.27(9) . . ?
C2 C1 Sn1 106.17(14) . . ?
C2 C1 H1 110.5 . . ?
Sn1 C1 H1 110.5 . . ?
C2 C1 H2 110.5 . . ?
Sn1 C1 H2 110.5 . . ?
H1 C1 H2 108.7 . . ?
C3 C2 C5 125.8(2) . . ?
C3 C2 C1 123.1(2) . . ?
C5 C2 C1 111.0(2) . . ?
C2 C3 C6 126.2(2) . . ?
C2 C3 C4 121.8(2) . . ?
C6 C3 C4 111.8(2) . . ?
C3 C4 S1 110.22(16) . . ?
C3 C4 H3 109.6 . . ?
S1 C4 H3 109.6 . . ?
C3 C4 H4 109.6 . . ?
S1 C4 H4 109.6 . . ?
H3 C4 H4 108.1 . . ?
C2 C5 H5 109.5 . . ?
C2 C5 H6 109.5 . . ?
H5 C5 H6 109.5 . . ?
C2 C5 H7 109.5 . . ?
H5 C5 H7 109.5 . . ?
H6 C5 H7 109.5 . . ?
C3 C6 H8 109.5 . . ?
C3 C6 H9 109.5 . . ?
H8 C6 H9 109.5 . . ?
C3 C6 H10 109.5 . . ?
H8 C6 H10 109.5 . . ?
H9 C6 H10 109.5 . . ?
C11 C7 C8 107.62(16) . . ?
C11 C7 Fe1 69.30(10) . . ?
C8 C7 Fe1 68.70(10) . . ?
C11 C7 Sn1 125.30(13) . . ?
C8 C7 Sn1 127.04(13) . . ?
Fe1 C7 Sn1 129.19(9) . . ?
C9 C8 C7 107.09(16) . . ?
C9 C8 C17 121.52(16) . . ?
C7 C8 C17 131.25(17) . . ?
C9 C8 Fe1 69.06(11) . . ?
C7 C8 Fe1 70.01(10) . . ?
C17 C8 Fe1 122.52(13) . . ?
C10 C9 C8 109.01(16) . . ?
C10 C9 Fe1 69.88(11) . . ?
C8 C9 Fe1 69.73(11) . . ?
C10 C9 H11 125.5 . . ?
C8 C9 H11 125.5 . . ?
Fe1 C9 H11 126.5 . . ?
C9 C10 C11 108.46(16) . . ?
C9 C10 Fe1 69.54(11) . . ?
C11 C10 Fe1 70.22(11) . . ?
C9 C10 H12 125.8 . . ?
C11 C10 H12 125.8 . . ?
Fe1 C10 H12 126.0 . . ?
C10 C11 C7 107.82(16) . . ?
C10 C11 C31 122.75(17) . . ?
C7 C11 C31 129.41(17) . . ?
C10 C11 Fe1 68.93(11) . . ?
C7 C11 Fe1 69.67(10) . . ?
C31 C11 Fe1 125.70(13) . . ?
C9 Fe1 C10 40.58(8) . . ?
C9 Fe1 C14 120.69(9) . . ?
C10 Fe1 C14 107.39(9) . . ?
C9 Fe1 C8 41.21(7) . . ?
C10 Fe1 C8 69.21(8) . . ?
C14 Fe1 C8 155.80(9) . . ?
C9 Fe1 C12 121.93(9) . . ?
C10 Fe1 C12 158.42(9) . . ?
C14 Fe1 C12 68.36(10) . . ?
C8 Fe1 C12 105.56(9) . . ?
C9 Fe1 C13 105.45(9) . . ?
C10 Fe1 C13 122.45(9) . . ?
C14 Fe1 C13 40.69(11) . . ?
C8 Fe1 C13 119.55(9) . . ?
C12 Fe1 C13 40.58(10) . . ?
C9 Fe1 C15 157.55(9) . . ?
C10 Fe1 C15 123.26(9) . . ?
C14 Fe1 C15 40.64(9) . . ?
C8 Fe1 C15 160.83(8) . . ?
C12 Fe1 C15 68.20(10) . . ?
C13 Fe1 C15 68.29(10) . . ?
C9 Fe1 C16 159.18(9) . . ?
C10 Fe1 C16 159.47(9) . . ?
C14 Fe1 C16 68.34(9) . . ?
C8 Fe1 C16 123.15(8) . . ?
C12 Fe1 C16 40.57(9) . . ?
C13 Fe1 C16 68.29(9) . . ?
C15 Fe1 C16 40.51(9) . . ?
C9 Fe1 C11 68.61(8) . . ?
C10 Fe1 C11 40.85(7) . . ?
C14 Fe1 C11 124.65(9) . . ?
C8 Fe1 C11 69.35(7) . . ?
C12 Fe1 C11 158.73(9) . . ?
C13 Fe1 C11 160.02(9) . . ?
C15 Fe1 C11 109.51(9) . . ?
C16 Fe1 C11 123.85(8) . . ?
C9 Fe1 C7 68.95(7) . . ?
C10 Fe1 C7 68.95(7) . . ?
C14 Fe1 C7 161.73(9) . . ?
C8 Fe1 C7 41.29(7) . . ?
C12 Fe1 C7 121.73(9) . . ?
C13 Fe1 C7 156.52(10) . . ?
C15 Fe1 C7 125.31(8) . . ?
C16 Fe1 C7 108.44(8) . . ?
C11 Fe1 C7 41.03(7) . . ?
C13 C12 C16 108.2(2) . . ?
C13 C12 Fe1 69.76(13) . . ?
C16 C12 Fe1 69.92(12) . . ?
C13 C12 H13 125.9 . . ?
C16 C12 H13 125.9 . . ?
Fe1 C12 H13 126.0 . . ?
C12 C13 C14 107.9(2) . . ?
C12 C13 Fe1 69.66(12) . . ?
C14 C13 Fe1 69.49(13) . . ?
C12 C13 H14 126.1 . . ?
C14 C13 H14 126.1 . . ?
Fe1 C13 H14 126.4 . . ?
C15 C14 C13 108.0(2) . . ?
C15 C14 Fe1 69.93(12) . . ?
C13 C14 Fe1 69.82(13) . . ?
C15 C14 H15 126.0 . . ?
C13 C14 H15 126.0 . . ?
Fe1 C14 H15 125.8 . . ?
C16 C15 C14 108.1(2) . . ?
C16 C15 Fe1 69.82(12) . . ?
C14 C15 Fe1 69.43(12) . . ?
C16 C15 H16 126.0 . . ?
C14 C15 H16 126.0 . . ?
Fe1 C15 H16 126.4 . . ?
C15 C16 C12 107.9(2) . . ?
C15 C16 Fe1 69.67(12) . . ?
C12 C16 Fe1 69.51(12) . . ?
C15 C16 H17 126.1 . . ?
C12 C16 H17 126.1 . . ?
Fe1 C16 H17 126.3 . . ?
C22 C17 C18 118.17(18) . . ?
C22 C17 C8 124.61(17) . . ?
C18 C17 C8 117.19(18) . . ?
C19 C18 C17 122.0(2) . . ?
C19 C18 H18 119.0 . . ?
C17 C18 H18 119.0 . . ?
C18 C19 C20 117.97(19) . . ?
C18 C19 C23 122.2(2) . . ?
C20 C19 C23 119.8(2) . . ?
C21 C20 C19 122.5(2) . . ?
C21 C20 H19 118.8 . . ?
C19 C20 H19 118.8 . . ?
C20 C21 C22 118.1(2) . . ?
C20 C21 C27 121.17(19) . . ?
C22 C21 C27 120.66(18) . . ?
C17 C22 C21 121.22(18) . . ?
C17 C22 H20 119.4 . . ?
C21 C22 H20 119.4 . . ?
C26 C23 C25 108.4(3) . . ?
C26 C23 C24 107.7(3) . . ?
C25 C23 C24 109.8(3) . . ?
C26 C23 C19 110.6(2) . . ?
C25 C23 C19 108.4(2) . . ?
C24 C23 C19 112.0(2) . . ?
C23 C24 H21 109.5 . . ?
C23 C24 H22 109.5 . . ?
H21 C24 H22 109.5 . . ?
C23 C24 H23 109.5 . . ?
H21 C24 H23 109.5 . . ?
H22 C24 H23 109.5 . . ?
C23 C25 H24 109.5 . . ?
C23 C25 H25 109.5 . . ?
H24 C25 H25 109.5 . . ?
C23 C25 H26 109.5 . . ?
H24 C25 H26 109.5 . . ?
H25 C25 H26 109.5 . . ?
C23 C26 H27 109.5 . . ?
C23 C26 H28 109.5 . . ?
H27 C26 H28 109.5 . . ?
C23 C26 H29 109.5 . . ?
H27 C26 H29 109.5 . . ?
H28 C26 H29 109.5 . . ?
C30 C27 C28 108.5(2) . . ?
C30 C27 C21 110.46(18) . . ?
C28 C27 C21 112.3(2) . . ?
C30 C27 C29 108.8(2) . . ?
C28 C27 C29 107.9(2) . . ?
C21 C27 C29 108.9(2) . . ?
C27 C28 H30 109.5 . . ?
C27 C28 H31 109.5 . . ?
H30 C28 H31 109.5 . . ?
C27 C28 H32 109.5 . . ?
H30 C28 H32 109.5 . . ?
H31 C28 H32 109.5 . . ?
C27 C29 H33 109.5 . . ?
C27 C29 H34 109.5 . . ?
H33 C29 H34 109.5 . . ?
C27 C29 H35 109.5 . . ?
H33 C29 H35 109.5 . . ?
H34 C29 H35 109.5 . . ?
C27 C30 H36 109.5 . . ?
C27 C30 H37 109.5 . . ?
H36 C30 H37 109.5 . . ?
C27 C30 H38 109.5 . . ?
H36 C30 H38 109.5 . . ?
H37 C30 H38 109.5 . . ?
C36 C31 C32 118.66(18) . . ?
C36 C31 C11 122.90(17) . . ?
C32 C31 C11 118.39(17) . . ?
C33 C32 C31 121.65(19) . . ?
C33 C32 H39 119.2 . . ?
C31 C32 H39 119.2 . . ?
C32 C33 C34 117.94(18) . . ?
C32 C33 C37 122.70(19) . . ?
C34 C33 C37 119.34(18) . . ?
C35 C34 C33 122.58(19) . . ?
C35 C34 H40 118.7 . . ?
C33 C34 H40 118.7 . . ?
C34 C35 C36 117.79(19) . . ?
C34 C35 C41 121.76(18) . . ?
C36 C35 C41 120.46(18) . . ?
C31 C36 C35 121.32(18) . . ?
C31 C36 H41 119.3 . . ?
C35 C36 H41 119.3 . . ?
C38 C37 C33 112.51(18) . . ?
C38 C37 C39 108.6(2) . . ?
C33 C37 C39 109.41(18) . . ?
C38 C37 C40 108.1(2) . . ?
C33 C37 C40 108.87(19) . . ?
C39 C37 C40 109.3(2) . . ?
C37 C38 H42 109.5 . . ?
C37 C38 H43 109.5 . . ?
H42 C38 H43 109.5 . . ?
C37 C38 H44 109.5 . . ?
H42 C38 H44 109.5 . . ?
H43 C38 H44 109.5 . . ?
C37 C39 H45 109.5 . . ?
C37 C39 H46 109.5 . . ?
H45 C39 H46 109.5 . . ?
C37 C39 H47 109.5 . . ?
H45 C39 H47 109.5 . . ?
H46 C39 H47 109.5 . . ?
C37 C40 H48 109.5 . . ?
C37 C40 H49 109.5 . . ?
H48 C40 H49 109.5 . . ?
C37 C40 H50 109.5 . . ?
H48 C40 H50 109.5 . . ?
H49 C40 H50 109.5 . . ?
C42 C41 C43 108.1(2) . . ?
C42 C41 C44 108.7(2) . . ?
C43 C41 C44 107.9(2) . . ?
C42 C41 C35 109.61(18) . . ?
C43 C41 C35 112.78(19) . . ?
C44 C41 C35 109.71(18) . . ?
C41 C42 H51 109.5 . . ?
C41 C42 H52 109.5 . . ?
H51 C42 H52 109.5 . . ?
C41 C42 H53 109.5 . . ?
H51 C42 H53 109.5 . . ?
H52 C42 H53 109.5 . . ?
C41 C43 H54 109.5 . . ?
C41 C43 H55 109.5 . . ?
H54 C43 H55 109.5 . . ?
C41 C43 H56 109.5 . . ?
H54 C43 H56 109.5 . . ?
H55 C43 H56 109.5 . . ?
C41 C44 H57 109.5 . . ?
C41 C44 H58 109.5 . . ?
H57 C44 H58 109.5 . . ?
C41 C44 H59 109.5 . . ?
H57 C44 H59 109.5 . . ?
H58 C44 H59 109.5 . . ?
C46 C45 C49 106.38(16) . . ?
C46 C45 Fe2 68.53(10) . . ?
C49 C45 Fe2 67.69(10) . . ?
C46 C45 Sn1 127.27(13) . . ?
C49 C45 Sn1 119.48(13) . . ?
Fe2 C45 Sn1 151.45(10) . . ?
C47 C46 C45 107.80(16) . . ?
C47 C46 C55 122.42(17) . . ?
C45 C46 C55 129.64(17) . . ?
C47 C46 Fe2 68.41(11) . . ?
C45 C46 Fe2 70.46(10) . . ?
C55 C46 Fe2 129.62(14) . . ?
C48 C47 C46 109.18(17) . . ?
C48 C47 Fe2 69.77(12) . . ?
C46 C47 Fe2 70.59(11) . . ?
C48 C47 H60 125.4 . . ?
C46 C47 H60 125.4 . . ?
Fe2 C47 H60 125.8 . . ?
C47 C48 C49 108.02(17) . . ?
C47 C48 Fe2 69.48(12) . . ?
C49 C48 Fe2 69.71(11) . . ?
C47 C48 H61 126.0 . . ?
C49 C48 H61 126.0 . . ?
Fe2 C48 H61 126.4 . . ?
C48 C49 C45 108.60(17) . . ?
C48 C49 C72 125.82(17) . . ?
C45 C49 C72 125.55(17) . . ?
C48 C49 Fe2 69.25(11) . . ?
C45 C49 Fe2 71.02(10) . . ?
C72 C49 Fe2 127.09(14) . . ?
C47 Fe2 C51 125.00(11) . . ?
C47 Fe2 C48 40.75(8) . . ?
C51 Fe2 C48 158.92(12) . . ?
C47 Fe2 C49 68.83(8) . . ?
C51 Fe2 C49 159.88(12) . . ?
C48 Fe2 C49 41.04(8) . . ?
C47 Fe2 C50 164.48(11) . . ?
C51 Fe2 C50 40.30(13) . . ?
C48 Fe2 C50 154.69(11) . . ?
C49 Fe2 C50 123.81(10) . . ?
C47 Fe2 C52 103.81(10) . . ?
C51 Fe2 C52 40.82(13) . . ?
C48 Fe2 C52 119.85(11) . . ?
C49 Fe2 C52 157.64(11) . . ?
C50 Fe2 C52 67.84(11) . . ?
C47 Fe2 C53 115.47(10) . . ?
C51 Fe2 C53 67.72(11) . . ?
C48 Fe2 C53 102.38(9) . . ?
C49 Fe2 C53 122.47(10) . . ?
C50 Fe2 C53 67.20(10) . . ?
C52 Fe2 C53 40.04(12) . . ?
C47 Fe2 C54 150.68(10) . . ?
C51 Fe2 C54 67.58(11) . . ?
C48 Fe2 C54 117.51(10) . . ?
C49 Fe2 C54 108.08(9) . . ?
C50 Fe2 C54 39.91(12) . . ?
C52 Fe2 C54 67.47(11) . . ?
C53 Fe2 C54 39.91(11) . . ?
C47 Fe2 C46 41.00(8) . . ?
C51 Fe2 C46 110.49(9) . . ?
C48 Fe2 C46 69.08(8) . . ?
C49 Fe2 C46 69.19(7) . . ?
C50 Fe2 C46 130.65(10) . . ?
C52 Fe2 C46 119.88(10) . . ?
C53 Fe2 C46 152.13(10) . . ?
C54 Fe2 C46 167.39(10) . . ?
C47 Fe2 C45 68.97(8) . . ?
C51 Fe2 C45 125.16(10) . . ?
C48 Fe2 C45 69.27(8) . . ?
C49 Fe2 C45 41.30(7) . . ?
C50 Fe2 C45 113.50(9) . . ?
C52 Fe2 C45 157.61(10) . . ?
C53 Fe2 C45 162.33(10) . . ?
C54 Fe2 C45 129.02(9) . . ?
C46 Fe2 C45 41.01(7) . . ?
C54 C50 C51 108.3(2) . . ?
C54 C50 Fe2 70.32(14) . . ?
C51 C50 Fe2 69.45(15) . . ?
C54 C50 H62 125.8 . . ?
C51 C50 H62 125.8 . . ?
Fe2 C50 H62 126.0 . . ?
C50 C51 C52 107.6(2) . . ?
C50 C51 Fe2 70.24(14) . . ?
C52 C51 Fe2 70.02(14) . . ?
C50 C51 H63 126.2 . . ?
C52 C51 H63 126.2 . . ?
Fe2 C51 H63 125.1 . . ?
C53 C52 C51 107.3(2) . . ?
C53 C52 Fe2 70.10(14) . . ?
C51 C52 Fe2 69.17(14) . . ?
C53 C52 H64 126.3 . . ?
C51 C52 H64 126.3 . . ?
Fe2 C52 H64 126.0 . . ?
C54 C53 C52 108.6(2) . . ?
C54 C53 Fe2 70.16(14) . . ?
C52 C53 Fe2 69.86(14) . . ?
C54 C53 H65 125.7 . . ?
C52 C53 H65 125.7 . . ?
Fe2 C53 H65 125.9 . . ?
C50 C54 C53 108.1(2) . . ?
C50 C54 Fe2 69.77(14) . . ?
C53 C54 Fe2 69.93(14) . . ?
C50 C54 H66 125.9 . . ?
C53 C54 H66 125.9 . . ?
Fe2 C54 H66 125.9 . . ?
C60 C55 C56 119.03(19) . . ?
C60 C55 C46 123.84(18) . . ?
C56 C55 C46 117.02(19) . . ?
C57 C56 C55 121.2(2) . . ?
C57 C56 H67 119.4 . . ?
C55 C56 H67 119.4 . . ?
C58 C57 C56 118.0(2) . . ?
C58 C57 C61 120.5(2) . . ?
C56 C57 C61 121.4(2) . . ?
C57 C58 C59 122.6(2) . . ?
C57 C58 H68 118.7 . . ?
C59 C58 H68 118.7 . . ?
C58 C59 C60 117.6(2) . . ?
C58 C59 C65 119.1(2) . . ?
C60 C59 C65 123.2(2) . . ?
C55 C60 C59 121.3(2) . . ?
C55 C60 H69 119.3 . . ?
C59 C60 H69 119.3 . . ?
C63 C61 C64 110.1(3) . . ?
C63 C61 C62 108.3(3) . . ?
C64 C61 C62 107.7(3) . . ?
C63 C61 C57 112.0(2) . . ?
C64 C61 C57 109.2(3) . . ?
C62 C61 C57 109.4(2) . . ?
C61 C62 H70 109.5 . . ?
C61 C62 H71 109.5 . . ?
H70 C62 H71 109.5 . . ?
C61 C62 H72 109.5 . . ?
H70 C62 H72 109.5 . . ?
H71 C62 H72 109.5 . . ?
C61 C63 H73 109.5 . . ?
C61 C63 H74 109.5 . . ?
H73 C63 H74 109.5 . . ?
C61 C63 H75 109.5 . . ?
H73 C63 H75 109.5 . . ?
H74 C63 H75 109.5 . . ?
C61 C64 H76 109.5 . . ?
C61 C64 H77 109.5 . . ?
H76 C64 H77 109.5 . . ?
C61 C64 H78 109.5 . . ?
H76 C64 H78 109.5 . . ?
H77 C64 H78 109.5 . . ?
C70 C65 C59 125.6(5) . . ?
C68 C65 C59 114.0(2) . . ?
C68 C65 C66 112.4(3) . . ?
C59 C65 C66 106.5(2) . . ?
C68 C65 C67 111.8(3) . . ?
C59 C65 C67 106.4(3) . . ?
C66 C65 C67 105.2(3) . . ?
C70 C65 C71 108.2(6) . . ?
C59 C65 C71 111.6(3) . . ?
C70 C65 C69 104.0(7) . . ?
C59 C65 C69 107.2(3) . . ?
C71 C65 C69 95.8(5) . . ?
C65 C66 H79 109.5 . . ?
C65 C66 H80 109.5 . . ?
H79 C66 H80 109.5 . . ?
C65 C66 H81 109.5 . . ?
H79 C66 H81 109.5 . . ?
H80 C66 H81 109.5 . . ?
C65 C67 H82 109.5 . . ?
C65 C67 H83 109.5 . . ?
H82 C67 H83 109.5 . . ?
C65 C67 H84 109.5 . . ?
H82 C67 H84 109.5 . . ?
H83 C67 H84 109.5 . . ?
C65 C68 H85 109.5 . . ?
C65 C68 H86 109.5 . . ?
H85 C68 H86 109.5 . . ?
C65 C68 H87 109.5 . . ?
H85 C68 H87 109.5 . . ?
H86 C68 H87 109.5 . . ?
C65 C69 H88 109.5 . . ?
C65 C69 H89 109.5 . . ?
H88 C69 H89 109.5 . . ?
C65 C69 H90 109.5 . . ?
H88 C69 H90 109.5 . . ?
H89 C69 H90 109.5 . . ?
C65 C70 H91 109.5 . . ?
C65 C70 H92 109.5 . . ?
H91 C70 H92 109.5 . . ?
C65 C70 H93 109.5 . . ?
H91 C70 H93 109.5 . . ?
H92 C70 H93 109.5 . . ?
C65 C71 H94 109.5 . . ?
C65 C71 H95 109.5 . . ?
H94 C71 H95 109.5 . . ?
C65 C71 H96 109.5 . . ?
H94 C71 H96 109.5 . . ?
H95 C71 H96 109.5 . . ?
C77 C72 C73 119.7(2) . . ?
C77 C72 C49 119.11(19) . . ?
C73 C72 C49 121.20(18) . . ?
C72 C73 C74 121.4(2) . . ?
C72 C73 H97 119.3 . . ?
C74 C73 H97 119.3 . . ?
C75 C74 C73 117.1(2) . . ?
C75 C74 C78 119.7(2) . . ?
C73 C74 C78 123.1(2) . . ?
C74 C75 C76 123.1(2) . . ?
C74 C75 H98 118.5 . . ?
C76 C75 H98 118.5 . . ?
C77 C76 C75 117.9(2) . . ?
C77 C76 C82 121.2(3) . . ?
C75 C76 C82 120.9(3) . . ?
C72 C77 C76 120.7(2) . . ?
C72 C77 H99 119.7 . . ?
C76 C77 H99 119.7 . . ?
C79 C78 C74 112.9(2) . . ?
C79 C78 C80 108.2(3) . . ?
C74 C78 C80 109.6(3) . . ?
C79 C78 C81 108.0(3) . . ?
C74 C78 C81 108.8(2) . . ?
C80 C78 C81 109.3(2) . . ?
C78 C79 H100 109.5 . . ?
C78 C79 H101 109.5 . . ?
H100 C79 H101 109.5 . . ?
C78 C79 H102 109.5 . . ?
H100 C79 H102 109.5 . . ?
H101 C79 H102 109.5 . . ?
C78 C80 H103 109.5 . . ?
C78 C80 H104 109.5 . . ?
H103 C80 H104 109.5 . . ?
C78 C80 H105 109.5 . . ?
H103 C80 H105 109.5 . . ?
H104 C80 H105 109.5 . . ?
C78 C81 H106 109.5 . . ?
C78 C81 H107 109.5 . . ?
H106 C81 H107 109.5 . . ?
C78 C81 H108 109.5 . . ?
H106 C81 H108 109.5 . . ?
H107 C81 H108 109.5 . . ?
C88 C82 C76 129.3(5) . . ?
C83 C82 C76 117.0(4) . . ?
C83 C82 C84 117.8(4) . . ?
C76 C82 C84 105.9(3) . . ?
C83 C82 C85 111.1(4) . . ?
C76 C82 C85 103.4(3) . . ?
C84 C82 C85 99.4(3) . . ?
C88 C82 C86 109.8(5) . . ?
C76 C82 C86 108.4(3) . . ?
C88 C82 C87 107.3(4) . . ?
C76 C82 C87 104.0(3) . . ?
C86 C82 C87 91.1(5) . . ?
C82 C83 H109 109.5 . . ?
C82 C83 H110 109.5 . . ?
H109 C83 H110 109.5 . . ?
C82 C83 H111 109.5 . . ?
H109 C83 H111 109.5 . . ?
H110 C83 H111 109.5 . . ?
C82 C84 H112 109.5 . . ?
C82 C84 H113 109.5 . . ?
H112 C84 H113 109.5 . . ?
C82 C84 H114 109.5 . . ?
H112 C84 H114 109.5 . . ?
H113 C84 H114 109.5 . . ?
C82 C85 H115 109.5 . . ?
C82 C85 H116 109.5 . . ?
H115 C85 H116 109.5 . . ?
C82 C85 H117 109.5 . . ?
H115 C85 H117 109.5 . . ?
H116 C85 H117 109.5 . . ?
C82 C86 H118 109.5 . . ?
C82 C86 H119 109.5 . . ?
H118 C86 H119 109.5 . . ?
C82 C86 H120 109.5 . . ?
H118 C86 H120 109.5 . . ?
H119 C86 H120 109.5 . . ?
C82 C87 H121 109.5 . . ?
C82 C87 H122 109.5 . . ?
H121 C87 H122 109.5 . . ?
C82 C87 H123 109.5 . . ?
H121 C87 H123 109.5 . . ?
H122 C87 H123 109.5 . . ?
C82 C88 H124 109.5 . . ?
C82 C88 H125 109.5 . . ?
H124 C88 H125 109.5 . . ?
C82 C88 H126 109.5 . . ?
H124 C88 H126 109.5 . . ?
H125 C88 H126 109.5 . . ?
C94 C89 C90 120.1(3) . . ?
C94 C89 H127 119.9 . . ?
C90 C89 H127 119.9 . . ?
C89 C90 C91 119.4(3) . . ?
C89 C90 H128 120.3 . . ?
C91 C90 H128 120.3 . . ?
C92 C91 C90 120.2(3) . . ?
C92 C91 H129 119.9 . . ?
C90 C91 H129 119.9 . . ?
C93 C92 C91 119.9(3) . . ?
C93 C92 H130 120.0 . . ?
C91 C92 H130 120.0 . . ?
C92 C93 C94 120.0(3) . . ?
C92 C93 H131 120.0 . . ?
C94 C93 H131 120.0 . . ?
C89 C94 C93 120.3(3) . . ?
C89 C94 H132 119.9 . . ?
C93 C94 H132 119.9 . . ?

loop_
_geom_bond_atom_site_label_1
_geom_bond_atom_site_label_2
_geom_bond_distance
_geom_bond_site_symmetry_2
_geom_bond_publ_flag
Sn1 C7 2.1212(18) . ?
Sn1 C45 2.1545(18) . ?
Sn1 C1 2.223(2) . ?
Sn1 S1 2.4211(5) . ?
S1 C4 1.866(2) . ?
C1 C2 1.531(3) . ?
C1 H1 0.9900 . ?
C1 H2 0.9900 . ?
C2 C3 1.349(4) . ?
C2 C5 1.464(4) . ?
C3 C6 1.484(3) . ?
C3 C4 1.528(3) . ?
C4 H3 0.9900 . ?
C4 H4 0.9900 . ?
C5 H5 0.9800 . ?
C5 H6 0.9800 . ?
C5 H7 0.9800 . ?
C6 H8 0.9800 . ?
C6 H9 0.9800 . ?
C6 H10 0.9800 . ?
C7 C11 1.445(2) . ?
C7 C8 1.450(2) . ?
C7 Fe1 2.0646(18) . ?
C8 C9 1.438(3) . ?
C8 C17 1.490(3) . ?
C8 Fe1 2.0469(19) . ?
C9 C10 1.415(3) . ?
C9 Fe1 2.0379(19) . ?
C9 H11 0.9500 . ?
C10 C11 1.432(3) . ?
C10 Fe1 2.0424(19) . ?
C10 H12 0.9500 . ?
C11 C31 1.487(3) . ?
C11 Fe1 2.0597(19) . ?
Fe1 C14 2.044(2) . ?
Fe1 C12 2.047(2) . ?
Fe1 C13 2.048(2) . ?
Fe1 C15 2.050(2) . ?
Fe1 C16 2.052(2) . ?
C12 C13 1.420(4) . ?
C12 C16 1.421(3) . ?
C12 H13 0.9500 . ?
C13 C14 1.423(4) . ?
C13 H14 0.9500 . ?
C14 C15 1.422(3) . ?
C14 H15 0.9500 . ?
C15 C16 1.420(3) . ?
C15 H16 0.9500 . ?
C16 H17 0.9500 . ?
C17 C22 1.391(3) . ?
C17 C18 1.410(3) . ?
C18 C19 1.382(3) . ?
C18 H18 0.9500 . ?
C19 C20 1.398(3) . ?
C19 C23 1.533(3) . ?
C20 C21 1.383(3) . ?
C20 H19 0.9500 . ?
C21 C22 1.412(3) . ?
C21 C27 1.537(3) . ?
C22 H20 0.9500 . ?
C23 C26 1.527(4) . ?
C23 C25 1.532(4) . ?
C23 C24 1.532(5) . ?
C24 H21 0.9800 . ?
C24 H22 0.9800 . ?
C24 H23 0.9800 . ?
C25 H24 0.9800 . ?
C25 H25 0.9800 . ?
C25 H26 0.9800 . ?
C26 H27 0.9800 . ?
C26 H28 0.9800 . ?
C26 H29 0.9800 . ?
C27 C30 1.530(4) . ?
C27 C28 1.532(3) . ?
C27 C29 1.537(4) . ?
C28 H30 0.9800 . ?
C28 H31 0.9800 . ?
C28 H32 0.9800 . ?
C29 H33 0.9800 . ?
C29 H34 0.9800 . ?
C29 H35 0.9800 . ?
C30 H36 0.9800 . ?
C30 H37 0.9800 . ?
C30 H38 0.9800 . ?
C31 C36 1.393(3) . ?
C31 C32 1.404(3) . ?
C32 C33 1.384(3) . ?
C32 H39 0.9500 . ?
C33 C34 1.400(3) . ?
C33 C37 1.535(3) . ?
C34 C35 1.390(3) . ?
C34 H40 0.9500 . ?
C35 C36 1.405(3) . ?
C35 C41 1.538(3) . ?
C36 H41 0.9500 . ?
C37 C38 1.530(3) . ?
C37 C39 1.535(3) . ?
C37 C40 1.537(3) . ?
C38 H42 0.9800 . ?
C38 H43 0.9800 . ?
C38 H44 0.9800 . ?
C39 H45 0.9800 . ?
C39 H46 0.9800 . ?
C39 H47 0.9800 . ?
C40 H48 0.9800 . ?
C40 H49 0.9800 . ?
C40 H50 0.9800 . ?
C41 C42 1.527(3) . ?
C41 C43 1.531(3) . ?
C41 C44 1.537(3) . ?
C42 H51 0.9800 . ?
C42 H52 0.9800 . ?
C42 H53 0.9800 . ?
C43 H54 0.9800 . ?
C43 H55 0.9800 . ?
C43 H56 0.9800 . ?
C44 H57 0.9800 . ?
C44 H58 0.9800 . ?
C44 H59 0.9800 . ?
C45 C46 1.452(3) . ?
C45 C49 1.455(3) . ?
C45 Fe2 2.0855(18) . ?
C46 C47 1.433(3) . ?
C46 C55 1.495(3) . ?
C46 Fe2 2.0593(19) . ?
C47 C48 1.415(3) . ?
C47 Fe2 2.030(2) . ?
C47 H60 0.9500 . ?
C48 C49 1.428(3) . ?
C48 Fe2 2.034(2) . ?
C48 H61 0.9500 . ?
C49 C72 1.486(3) . ?
C49 Fe2 2.0403(18) . ?
Fe2 C51 2.034(2) . ?
Fe2 C50 2.044(2) . ?
Fe2 C52 2.045(2) . ?
Fe2 C53 2.048(2) . ?
Fe2 C54 2.051(2) . ?
C50 C54 1.398(4) . ?
C50 C51 1.405(4) . ?
C50 H62 0.9500 . ?
C51 C52 1.423(4) . ?
C51 H63 0.9500 . ?
C52 C53 1.402(4) . ?
C52 H64 0.9500 . ?
C53 C54 1.399(4) . ?
C53 H65 0.9500 . ?
C54 H66 0.9500 . ?
C55 C60 1.386(3) . ?
C55 C56 1.400(3) . ?
C56 C57 1.394(3) . ?
C56 H67 0.9500 . ?
C57 C58 1.391(4) . ?
C57 C61 1.537(3) . ?
C58 C59 1.391(4) . ?
C58 H68 0.9500 . ?
C59 C60 1.408(3) . ?
C59 C65 1.529(4) . ?
C60 H69 0.9500 . ?
C61 C63 1.515(5) . ?
C61 C64 1.526(4) . ?
C61 C62 1.532(4) . ?
C62 H70 0.9800 . ?
C62 H71 0.9800 . ?
C62 H72 0.9800 . ?
C63 H73 0.9800 . ?
C63 H74 0.9800 . ?
C63 H75 0.9800 . ?
C64 H76 0.9800 . ?
C64 H77 0.9800 . ?
C64 H78 0.9800 . ?
C65 C70 1.406(9) . ?
C65 C68 1.423(5) . ?
C65 C66 1.554(4) . ?
C65 C67 1.584(5) . ?
C65 C71 1.627(8) . ?
C65 C69 1.729(10) . ?
C66 H79 0.9800 . ?
C66 H80 0.9800 . ?
C66 H81 0.9800 . ?
C67 H82 0.9800 . ?
C67 H83 0.9800 . ?
C67 H84 0.9800 . ?
C68 H85 0.9800 . ?
C68 H86 0.9800 . ?
C68 H87 0.9800 . ?
C69 H88 0.9800 . ?
C69 H89 0.9800 . ?
C69 H90 0.9800 . ?
C70 H91 0.9800 . ?
C70 H92 0.9800 . ?
C70 H93 0.9800 . ?
C71 H94 0.9800 . ?
C71 H95 0.9800 . ?
C71 H96 0.9800 . ?
C72 C77 1.387(3) . ?
C72 C73 1.395(3) . ?
C73 C74 1.400(3) . ?
C73 H97 0.9500 . ?
C74 C75 1.385(4) . ?
C74 C78 1.531(4) . ?
C75 C76 1.400(4) . ?
C75 H98 0.9500 . ?
C76 C77 1.396(3) . ?
C76 C82 1.525(4) . ?
C77 H99 0.9500 . ?
C78 C79 1.513(4) . ?
C78 C80 1.540(4) . ?
C78 C81 1.545(4) . ?
C79 H100 0.9800 . ?
C79 H101 0.9800 . ?
C79 H102 0.9800 . ?
C80 H103 0.9800 . ?
C80 H104 0.9800 . ?
C80 H105 0.9800 . ?
C81 H106 0.9800 . ?
C81 H107 0.9800 . ?
C81 H108 0.9800 . ?
C82 C88 1.284(7) . ?
C82 C83 1.310(7) . ?
C82 C84 1.587(5) . ?
C82 C85 1.679(6) . ?
C82 C86 1.737(8) . ?
C82 C87 1.775(8) . ?
C83 H109 0.9800 . ?
C83 H110 0.9800 . ?
C83 H111 0.9800 . ?
C84 H112 0.9800 . ?
C84 H113 0.9800 . ?
C84 H114 0.9800 . ?
C85 H115 0.9800 . ?
C85 H116 0.9800 . ?
C85 H117 0.9800 . ?
C86 H118 0.9800 . ?
C86 H119 0.9800 . ?
C86 H120 0.9800 . ?
C87 H121 0.9800 . ?
C87 H122 0.9800 . ?
C87 H123 0.9800 . ?
C88 H124 0.9800 . ?
C88 H125 0.9800 . ?
C88 H126 0.9800 . ?
C89 C94 1.351(5) . ?
C89 C90 1.354(5) . ?
C89 H127 0.9500 . ?
C90 C91 1.383(5) . ?
C90 H128 0.9500 . ?
C91 C92 1.359(5) . ?
C91 H129 0.9500 . ?
C92 C93 1.343(5) . ?
C92 H130 0.9500 . ?
C93 C94 1.376(5) . ?
C93 H131 0.9500 . ?
C94 H132 0.9500 . ?

loop_
_geom_torsion_atom_site_label_1
_geom_torsion_atom_site_label_2
_geom_torsion_atom_site_label_3
_geom_torsion_atom_site_label_4
_geom_torsion
_geom_torsion_site_symmetry_1
_geom_torsion_site_symmetry_2
_geom_torsion_site_symmetry_3
_geom_torsion_site_symmetry_4
_geom_torsion_publ_flag
Sn1 C1 C2 C3 -62.8(2) . . . . ?
Sn1 C1 C2 C5 114.95(17) . . . . ?
C5 C2 C3 C6 2.7(4) . . . . ?
C1 C2 C3 C6 -179.9(2) . . . . ?
C5 C2 C3 C4 -171.3(2) . . . . ?
C1 C2 C3 C4 6.1(3) . . . . ?
C2 C3 C4 S1 72.0(3) . . . . ?
C6 C3 C4 S1 -102.8(2) . . . . ?
Sn1 S1 C4 C3 -62.75(17) . . . . ?
C11 C7 C8 C9 -0.8(2) . . . . ?
Fe1 C7 C8 C9 -59.36(13) . . . . ?
Sn1 C7 C8 C9 176.90(13) . . . . ?
C11 C7 C8 C17 174.77(19) . . . . ?
Fe1 C7 C8 C17 116.2(2) . . . . ?
Sn1 C7 C8 C17 -7.5(3) . . . . ?
C11 C7 C8 Fe1 58.55(12) . . . . ?
Sn1 C7 C8 Fe1 -123.74(14) . . . . ?
C7 C8 C9 C10 1.0(2) . . . . ?
C17 C8 C9 C10 -175.14(17) . . . . ?
Fe1 C8 C9 C10 -59.00(13) . . . . ?
C7 C8 C9 Fe1 59.96(12) . . . . ?
C17 C8 C9 Fe1 -116.14(17) . . . . ?
C8 C9 C10 C11 -0.7(2) . . . . ?
Fe1 C9 C10 C11 -59.65(13) . . . . ?
C8 C9 C10 Fe1 58.91(13) . . . . ?
C9 C10 C11 C7 0.2(2) . . . . ?
Fe1 C10 C11 C7 -59.00(13) . . . . ?
C9 C10 C11 C31 178.94(17) . . . . ?
Fe1 C10 C11 C31 119.71(17) . . . . ?
C9 C10 C11 Fe1 59.23(13) . . . . ?
C8 C7 C11 C10 0.4(2) . . . . ?
Fe1 C7 C11 C10 58.54(13) . . . . ?
Sn1 C7 C11 C10 -177.39(13) . . . . ?
C8 C7 C11 C31 -178.23(18) . . . . ?
Fe1 C7 C11 C31 -120.1(2) . . . . ?
Sn1 C7 C11 C31 4.0(3) . . . . ?
C8 C7 C11 Fe1 -58.17(12) . . . . ?
Sn1 C7 C11 Fe1 124.07(13) . . . . ?
C16 C12 C13 C14 -0.4(2) . . . . ?
Fe1 C12 C13 C14 59.19(15) . . . . ?
C16 C12 C13 Fe1 -59.57(15) . . . . ?
C12 C13 C14 C15 0.5(3) . . . . ?
Fe1 C13 C14 C15 59.77(15) . . . . ?
C12 C13 C14 Fe1 -59.29(15) . . . . ?
C13 C14 C15 C16 -0.4(2) . . . . ?
Fe1 C14 C15 C16 59.32(15) . . . . ?
C13 C14 C15 Fe1 -59.70(15) . . . . ?
C14 C15 C16 C12 0.1(2) . . . . ?
Fe1 C15 C16 C12 59.23(14) . . . . ?
C14 C15 C16 Fe1 -59.08(15) . . . . ?
C13 C12 C16 C15 0.1(2) . . . . ?
Fe1 C12 C16 C15 -59.33(15) . . . . ?
C13 C12 C16 Fe1 59.47(15) . . . . ?
C9 C8 C17 C22 -146.1(2) . . . . ?
C7 C8 C17 C22 38.9(3) . . . . ?
Fe1 C8 C17 C22 130.00(18) . . . . ?
C9 C8 C17 C18 32.0(3) . . . . ?
C7 C8 C17 C18 -143.0(2) . . . . ?
Fe1 C8 C17 C18 -51.9(2) . . . . ?
C22 C17 C18 C19 -0.3(3) . . . . ?
C8 C17 C18 C19 -178.58(19) . . . . ?
C17 C18 C19 C20 1.0(3) . . . . ?
C17 C18 C19 C23 179.7(2) . . . . ?
C18 C19 C20 C21 -0.7(3) . . . . ?
C23 C19 C20 C21 -179.5(2) . . . . ?
C19 C20 C21 C22 -0.2(3) . . . . ?
C19 C20 C21 C27 177.2(2) . . . . ?
C18 C17 C22 C21 -0.7(3) . . . . ?
C8 C17 C22 C21 177.46(18) . . . . ?
C20 C21 C22 C17 0.9(3) . . . . ?
C27 C21 C22 C17 -176.54(19) . . . . ?
C18 C19 C23 C26 133.6(3) . . . . ?
C20 C19 C23 C26 -47.7(3) . . . . ?
C18 C19 C23 C25 -107.7(3) . . . . ?
C20 C19 C23 C25 70.9(3) . . . . ?
C18 C19 C23 C24 13.6(4) . . . . ?
C20 C19 C23 C24 -167.8(3) . . . . ?
C20 C21 C27 C30 131.1(2) . . . . ?
C22 C21 C27 C30 -51.6(3) . . . . ?
C20 C21 C27 C28 9.8(3) . . . . ?
C22 C21 C27 C28 -172.8(2) . . . . ?
C20 C21 C27 C29 -109.6(2) . . . . ?
C22 C21 C27 C29 67.8(3) . . . . ?
C10 C11 C31 C36 133.3(2) . . . . ?
C7 C11 C31 C36 -48.2(3) . . . . ?
Fe1 C11 C31 C36 -140.35(17) . . . . ?
C10 C11 C31 C32 -44.3(3) . . . . ?
C7 C11 C31 C32 134.1(2) . . . . ?
Fe1 C11 C31 C32 42.0(2) . . . . ?
C36 C31 C32 C33 2.5(3) . . . . ?
C11 C31 C32 C33 -179.69(18) . . . . ?
C31 C32 C33 C34 -2.6(3) . . . . ?
C31 C32 C33 C37 175.91(19) . . . . ?
C32 C33 C34 C35 0.6(3) . . . . ?
C37 C33 C34 C35 -177.9(2) . . . . ?
C33 C34 C35 C36 1.4(3) . . . . ?
C33 C34 C35 C41 -178.2(2) . . . . ?
C32 C31 C36 C35 -0.5(3) . . . . ?
C11 C31 C36 C35 -178.14(18) . . . . ?
C34 C35 C36 C31 -1.4(3) . . . . ?
C41 C35 C36 C31 178.14(19) . . . . ?
C32 C33 C37 C38 -0.3(3) . . . . ?
C34 C33 C37 C38 178.1(2) . . . . ?
C32 C33 C37 C39 120.4(2) . . . . ?
C34 C33 C37 C39 -61.1(3) . . . . ?
C32 C33 C37 C40 -120.1(2) . . . . ?
C34 C33 C37 C40 58.3(3) . . . . ?
C34 C35 C41 C42 122.5(2) . . . . ?
C36 C35 C41 C42 -57.0(3) . . . . ?
C34 C35 C41 C43 2.1(3) . . . . ?
C36 C35 C41 C43 -177.4(2) . . . . ?
C34 C35 C41 C44 -118.2(2) . . . . ?
C36 C35 C41 C44 62.2(3) . . . . ?
C49 C45 C46 C47 -1.1(2) . . . . ?
Fe2 C45 C46 C47 -58.40(13) . . . . ?
Sn1 C45 C46 C47 149.12(14) . . . . ?
C49 C45 C46 C55 -176.95(19) . . . . ?
Fe2 C45 C46 C55 125.8(2) . . . . ?
Sn1 C45 C46 C55 -26.7(3) . . . . ?
C49 C45 C46 Fe2 57.26(12) . . . . ?
Sn1 C45 C46 Fe2 -152.48(14) . . . . ?
C45 C46 C47 C48 0.4(2) . . . . ?
C55 C46 C47 C48 176.58(18) . . . . ?
Fe2 C46 C47 C48 -59.29(14) . . . . ?
C45 C46 C47 Fe2 59.68(13) . . . . ?
C55 C46 C47 Fe2 -124.14(18) . . . . ?
C46 C47 C48 C49 0.5(2) . . . . ?
Fe2 C47 C48 C49 -59.26(14) . . . . ?
C46 C47 C48 Fe2 59.79(14) . . . . ?
C47 C48 C49 C45 -1.2(2) . . . . ?
Fe2 C48 C49 C45 -60.36(13) . . . . ?
C47 C48 C49 C72 -179.43(18) . . . . ?
Fe2 C48 C49 C72 121.46(19) . . . . ?
C47 C48 C49 Fe2 59.11(14) . . . . ?
C46 C45 C49 C48 1.5(2) . . . . ?
Fe2 C45 C49 C48 59.26(13) . . . . ?
Sn1 C45 C49 C48 -151.56(13) . . . . ?
C46 C45 C49 C72 179.65(18) . . . . ?
Fe2 C45 C49 C72 -122.56(19) . . . . ?
Sn1 C45 C49 C72 26.6(2) . . . . ?
C46 C45 C49 Fe2 -57.79(12) . . . . ?
Sn1 C45 C49 Fe2 149.18(12) . . . . ?
C54 C50 C51 C52 0.5(3) . . . . ?
Fe2 C50 C51 C52 60.33(17) . . . . ?
C54 C50 C51 Fe2 -59.81(17) . . . . ?
C50 C51 C52 C53 -0.5(3) . . . . ?
Fe2 C51 C52 C53 60.00(17) . . . . ?
C50 C51 C52 Fe2 -60.47(16) . . . . ?
C51 C52 C53 C54 0.3(3) . . . . ?
Fe2 C52 C53 C54 59.66(17) . . . . ?
C51 C52 C53 Fe2 -59.40(16) . . . . ?
C51 C50 C54 C53 -0.4(3) . . . . ?
Fe2 C50 C54 C53 -59.63(17) . . . . ?
C51 C50 C54 Fe2 59.27(17) . . . . ?
C52 C53 C54 C50 0.1(3) . . . . ?
Fe2 C53 C54 C50 59.53(17) . . . . ?
C52 C53 C54 Fe2 -59.47(17) . . . . ?
C47 C46 C55 C60 124.4(2) . . . . ?
C45 C46 C55 C60 -60.3(3) . . . . ?
Fe2 C46 C55 C60 36.7(3) . . . . ?
C47 C46 C55 C56 -51.7(3) . . . . ?
C45 C46 C55 C56 123.6(2) . . . . ?
Fe2 C46 C55 C56 -139.39(17) . . . . ?
C60 C55 C56 C57 1.6(3) . . . . ?
C46 C55 C56 C57 177.82(19) . . . . ?
C55 C56 C57 C58 -2.4(3) . . . . ?
C55 C56 C57 C61 177.9(2) . . . . ?
C56 C57 C58 C59 0.0(4) . . . . ?
C61 C57 C58 C59 179.6(2) . . . . ?
C57 C58 C59 C60 3.2(3) . . . . ?
C57 C58 C59 C65 -173.2(2) . . . . ?
C56 C55 C60 C59 1.7(3) . . . . ?
C46 C55 C60 C59 -174.24(19) . . . . ?
C58 C59 C60 C55 -4.0(3) . . . . ?
C65 C59 C60 C55 172.2(2) . . . . ?
C58 C57 C61 C63 -170.4(3) . . . . ?
C56 C57 C61 C63 9.2(4) . . . . ?
C58 C57 C61 C64 -48.2(4) . . . . ?
C56 C57 C61 C64 131.4(3) . . . . ?
C58 C57 C61 C62 69.4(3) . . . . ?
C56 C57 C61 C62 -111.0(3) . . . . ?
C58 C59 C65 C70 7.7(9) . . . . ?
C60 C59 C65 C70 -168.5(8) . . . . ?
C58 C59 C65 C68 -178.4(3) . . . . ?
C60 C59 C65 C68 5.4(4) . . . . ?
C58 C59 C65 C66 57.1(3) . . . . ?
C60 C59 C65 C66 -119.1(3) . . . . ?
C58 C59 C65 C67 -54.8(3) . . . . ?
C60 C59 C65 C67 129.1(3) . . . . ?
C58 C59 C65 C71 -126.4(4) . . . . ?
C60 C59 C65 C71 57.4(4) . . . . ?
C58 C59 C65 C69 129.9(4) . . . . ?
C60 C59 C65 C69 -46.3(4) . . . . ?
C48 C49 C72 C77 53.2(3) . . . . ?
C45 C49 C72 C77 -124.7(2) . . . . ?
Fe2 C49 C72 C77 143.09(17) . . . . ?
C48 C49 C72 C73 -126.4(2) . . . . ?
C45 C49 C72 C73 55.7(3) . . . . ?
Fe2 C49 C72 C73 -36.5(3) . . . . ?
C77 C72 C73 C74 -1.4(3) . . . . ?
C49 C72 C73 C74 178.21(19) . . . . ?
C72 C73 C74 C75 2.1(3) . . . . ?
C72 C73 C74 C78 -176.8(2) . . . . ?
C73 C74 C75 C76 -0.9(4) . . . . ?
C78 C74 C75 C76 178.0(2) . . . . ?
C74 C75 C76 C77 -0.9(4) . . . . ?
C74 C75 C76 C82 178.3(2) . . . . ?
C73 C72 C77 C76 -0.5(3) . . . . ?
C49 C72 C77 C76 179.84(19) . . . . ?
C75 C76 C77 C72 1.6(3) . . . . ?
C82 C76 C77 C72 -177.5(2) . . . . ?
C75 C74 C78 C79 -178.5(3) . . . . ?
C73 C74 C78 C79 0.4(4) . . . . ?
C75 C74 C78 C80 60.8(3) . . . . ?
C73 C74 C78 C80 -120.3(3) . . . . ?
C75 C74 C78 C81 -58.7(3) . . . . ?
C73 C74 C78 C81 120.2(3) . . . . ?
C77 C76 C82 C88 -176.9(5) . . . . ?
C75 C76 C82 C88 4.0(6) . . . . ?
C77 C76 C82 C83 -6.9(6) . . . . ?
C75 C76 C82 C83 174.0(5) . . . . ?
C77 C76 C82 C84 126.7(3) . . . . ?
C75 C76 C82 C84 -52.5(4) . . . . ?
C77 C76 C82 C85 -129.2(3) . . . . ?
C75 C76 C82 C85 51.6(4) . . . . ?
C77 C76 C82 C86 -39.6(5) . . . . ?
C75 C76 C82 C86 141.2(4) . . . . ?
C77 C76 C82 C87 56.3(4) . . . . ?
C75 C76 C82 C87 -122.8(4) . . . . ?
C94 C89 C90 C91 -0.4(5) . . . . ?
C89 C90 C91 C92 -0.8(6) . . . . ?
C90 C91 C92 C93 2.9(6) . . . . ?
C91 C92 C93 C94 -3.9(6) . . . . ?
C90 C89 C94 C93 -0.6(5) . . . . ?
C92 C93 C94 C89 2.7(6) . . . . ?
